data_8100414
loop_
_publ_author_name
'Harringer, A. Norbert'
'Klepp, O. Kurt'

_publ_section_title
;
Crystal structure of pentacaesium hexacosatellurido- pentazirconate, 
Cs~5~Zr~5~Te~26~, a new polyanionic chalcogenometalate
;
_journal_issue 3
_journal_name_full 'Zeitschrift f\"ur Kristallographie - New Crystal Structures'
_journal_page_first 287
_journal_page_last 288
_journal_volume 218
_journal_year 2003
_chemical_formula_moiety 'Cs5 Te26 Zr5 '
_chemical_formula_structural 'Cs5 Zr5 Te26'
_chemical_formula_sum 'Cs5 Te26 Zr5'
_chemical_formula_weight 4438.23
_space_group_IT_number 14
_symmetry_cell_setting monoclinic
_symmetry_space_group_name_Hall '-P 2ybc'
_symmetry_space_group_name_H-M 'P 1 21/c 1'
_cell_angle_alpha 90
_cell_angle_beta 98.51(5)
_cell_angle_gamma 90
_cell_formula_units_Z 4
_cell_length_a 19.39(2)
_cell_length_b 9.548(2)
_cell_length_c 28.06(5)
_cell_measurement_temperature 294.1
_cell_volume 5135.9(74)
_exptl_crystal_density_diffrn 5.739
_cod_original_sg_symbol_H-M 'P 21/c'
_cod_original_formula_sum 'Cs5 Te26 Zr5 '
_cod_database_code 8100414

loop_
_symmetry_equiv_pos_as_xyz
x,y,z
-x,-y,-z
-x,y+1/2,-z+1/2
x,-y+1/2,z+1/2

loop_
_atom_site_label
_atom_site_type_symbol
_atom_site_fract_x
_atom_site_fract_y
_atom_site_fract_z
_atom_site_U_iso_or_equiv
_atom_site_adp_type
_atom_site_occupancy
_atom_site_symmetry_multiplicity
_atom_site_calc_flag
_atom_site_refinement_flags
_atom_site_disorder_assembly
_atom_site_disorder_group
Cs1 Cs 0.70810(7) 0.21885(13) 0.27845(5) 0.0343(3) Uani 1.00 4 d . . .
Cs2 Cs 0.69430(8) 0.7167(2) 0.22314(6) 0.0466(4) Uani 1.00 4 d . . .
Cs3 Cs 0.45996(8) 0.7360(1) 0.08632(6) 0.0435(4) Uani 1.00 4 d . . .
Cs4 Cs 1.08918(7) 0.73867(12) 0.08387(5) 0.0340(3) Uani 1.00 4 d . . .
Cs5 Cs 0.83235(7) 0.73411(13) 0.08833(5) 0.0376(4) Uani 1.00 4 d . . .
Zr1 Zr 0.47416(8) 0.2057(2) 0.12540(6) 0.0159(4) Uani 1.00 4 d . . .
Zr2 Zr 0.67511(8) 0.1949(2) 0.12499(6) 0.0159(4) Uani 1.00 4 d . . .
Zr3 Zr 0.87158(8) 1.2028(2) 0.11874(6) 0.0149(4) Uani 1.00 4 d . . .
Zr4 Zr 0.93015(8) 0.7101(2) 0.38353(6) 0.0153(4) Uani 1.00 4 d . . .
Zr5 Zr 0.27230(8) 0.2121(2) 0.12152(6) 0.0170(4) Uani 1.00 4 d . . .
Te1 Te 0.45506(6) 0.35584(12) 0.03271(4) 0.0220(3) Uani 1.00 4 d . . .
Te2 Te 0.36184(6) 0.13484(12) 0.04704(4) 0.0207(3) Uani 1.00 4 d . . .
Te3 Te 0.28024(6) -0.09107(11) 0.09836(5) 0.0237(3) Uani 1.00 4 d . . .
Te4 Te 0.38281(6) 0.02869(12) 0.17515(4) 0.0233(3) Uani 1.00 4 d . . .
Te5 Te 0.49731(6) 0.21597(13) 0.23265(4) 0.0247(3) Uani 1.00 4 d . . .
Te6 Te 0.58136(6) 0.02245(12) 0.17836(4) 0.0233(3) Uani 1.00 4 d . . .
Te7 Te 0.64846(6) -0.10520(11) 0.09971(5) 0.0244(3) Uani 1.00 4 d . . .
Te8 Te 0.55456(6) 0.11818(12) 0.05049(4) 0.0202(3) Uani 1.00 4 d . . .
Te9 Te 0.58442(6) 0.41710(12) 0.15629(5) 0.0239(3) Uani 1.00 4 d . . .
Te10 Te 0.65651(6) 0.47076(12) 0.07879(5) 0.0259(3) Uani 1.00 4 d . . .
Te11 Te 0.78040(5) 0.41111(11) 0.15975(4) 0.0182(3) Uani 1.00 4 d . . .
Te12 Te 0.88585(6) 0.25895(12) 0.22425(4) 0.0215(3) Uani 1.00 4 d . . .
Te13 Te 0.79074(6) 0.03487(11) 0.18142(4) 0.0188(3) Uani 1.00 4 d . . .
Te16 Te 0.98943(8) 0.5113(2) 0.22793(7) 0.0531(5) Uani 1.00 4 d . . .
Te14 Te 0.75308(6) 0.12763(11) 0.04560(4) 0.0197(3) Uani 1.00 4 d . . .
Te15 Te 0.82570(6) 0.36291(13) 0.02571(4) 0.0253(3) Uani 1.00 4 d . . .
Te17 Te 0.97065(5) 0.43711(11) 0.12381(4) 0.0183(3) Uani 1.00 4 d . . .
Te18 Te 1.04224(6) 0.5689(1) 0.44603(5) 0.0284(3) Uani 1.00 4 d . . .
Te19 Te 1.01896(6) 0.49576(11) 0.34472(4) 0.0198(3) Uani 1.00 4 d . . .
Te20 Te 1.06924(6) 0.36677(12) 0.02207(4) 0.0253(3) Uani 1.00 4 d . . .
Te21 Te 0.84173(5) 0.64175(11) 0.45692(4) 0.0193(3) Uani 1.00 4 d . . .
Te22 Te 0.81929(6) 0.54758(11) 0.32238(4) 0.0207(3) Uani 1.00 4 d . . .
Te23 Te 0.89407(6) 0.76301(12) 0.27890(4) 0.0229(3) Uani 1.00 4 d . . .
Te24 Te 0.82079(5) 0.92253(11) 0.34334(4) 0.0200(3) Uani 1.00 4 d . . .
Te25 Te 0.27940(6) 0.49242(12) 0.07809(5) 0.0238(3) Uani 1.00 4 d . . .
Te26 Te 0.37852(5) 0.42202(11) 0.15724(4) 0.0203(3) Uani 1.00 4 d . . .

loop_
_atom_site_aniso_label
_atom_site_aniso_U_11
_atom_site_aniso_U_22
_atom_site_aniso_U_33
_atom_site_aniso_U_12
_atom_site_aniso_U_13
_atom_site_aniso_U_23
Cs1 0.0361(7) 0.0285(6) 0.0400(7) -0.0005(5) 0.0114(6) -0.0059(5)
Cs2 0.0457(8) 0.0397(8) 0.0547(10) 0.0016(6) 0.0093(7) 0.0069(7)
Cs3 0.0418(8) 0.0267(6) 0.0672(10) -0.0039(6) 0.0250(7) -0.0041(6)
Cs4 0.0324(6) 0.0213(6) 0.0499(8) 0.0006(5) 0.0117(6) -0.0041(5)
Cs5 0.0410(7) 0.0230(6) 0.0534(8) 0.0013(5) 0.0219(6) 0.0001(6)
Zr1 0.0123(7) 0.0137(7) 0.0222(8) -0.0009(6) 0.0042(6) -0.0010(6)
Zr2 0.0124(7) 0.0115(7) 0.0244(9) 0.0003(6) 0.0043(6) 0.0009(6)
Zr3 0.0111(7) 0.0124(7) 0.0218(8) 0.0008(5) 0.0042(6) -0.0002(6)
Zr4 0.0123(7) 0.0137(7) 0.0209(8) 0.0002(6) 0.0057(6) 0.0015(6)
Zr5 0.0128(7) 0.0122(7) 0.0272(9) 0.0008(6) 0.0065(6) 0.0010(6)
Te1 0.0214(6) 0.0190(6) 0.0265(6) -0.0009(4) 0.0069(5) 0.0043(5)
Te2 0.0136(5) 0.0231(6) 0.0258(6) -0.0003(4) 0.0043(4) -0.0049(5)
Te3 0.0214(6) 0.0132(5) 0.0366(7) -0.0038(4) 0.0046(5) -0.0010(5)
Te4 0.0158(5) 0.0219(6) 0.0340(7) 0.0028(4) 0.0095(5) 0.0087(5)
Te5 0.0216(6) 0.0315(6) 0.0214(6) 0.0011(5) 0.0045(5) -0.0043(5)
Te6 0.0157(5) 0.0220(6) 0.0328(7) 0.0003(4) 0.0052(5) 0.0082(5)
Te7 0.0233(6) 0.0122(5) 0.0402(7) 0.0016(4) 0.0131(5) -0.0032(5)
Te8 0.0150(5) 0.0227(6) 0.0239(6) -0.0026(4) 0.0064(4) -0.0051(5)
Te9 0.0150(5) 0.0177(6) 0.0396(7) 0.0000(4) 0.0053(5) -0.0092(5)
Te10 0.0253(6) 0.0143(5) 0.0367(7) -0.0016(4) 0.0002(5) 0.0065(5)
Te11 0.0147(5) 0.0114(5) 0.0295(6) -0.0001(4) 0.0064(4) -0.0023(4)
Te12 0.0192(5) 0.0244(6) 0.0211(6) 0.0040(4) 0.0040(4) -0.0021(5)
Te13 0.0163(5) 0.0130(5) 0.0279(6) 0.0003(4) 0.0058(4) 0.0046(4)
Te16 0.0353(8) 0.0364(8) 0.0902(13) -0.0072(6) 0.0179(8) -0.0374(9)
Te14 0.0166(5) 0.0195(5) 0.0239(6) -0.0022(4) 0.0059(4) -0.0048(4)
Te15 0.0255(6) 0.0238(6) 0.0272(6) -0.0036(5) 0.0061(5) 0.0019(5)
Te17 0.0158(5) 0.0113(5) 0.0291(6) 0.0003(4) 0.0074(4) -0.0011(4)
Te18 0.0169(6) 0.0373(7) 0.0321(7) 0.0036(5) 0.0075(5) 0.0139(6)
Te19 0.0164(5) 0.0164(5) 0.0277(6) -0.0008(4) 0.0071(4) -0.0014(4)
Te20 0.0241(6) 0.0222(6) 0.0302(6) 0.0038(5) 0.0060(5) 0.0021(5)
Te21 0.0144(5) 0.0200(6) 0.0243(6) 0.0005(4) 0.0057(4) 0.0042(4)
Te22 0.0154(5) 0.0166(5) 0.0311(6) -0.0020(4) 0.0069(5) -0.0055(5)
Te23 0.0210(6) 0.0257(6) 0.0233(6) 0.0030(5) 0.0074(5) 0.0026(5)
Te24 0.0156(5) 0.0125(5) 0.0324(6) 0.0010(4) 0.0050(5) 0.0039(5)
Te25 0.0218(6) 0.0160(5) 0.0339(7) 0.0024(4) 0.0050(5) 0.0049(5)
Te26 0.0144(5) 0.0157(5) 0.0315(6) -0.0004(4) 0.0058(5) -0.0046(5)

loop_
_geom_bond_atom_site_label_1
_geom_bond_site_symmetry_1
_geom_bond_atom_site_label_2
_geom_bond_site_symmetry_2
_geom_bond_distance
_geom_bond_publ_flag
Zr1 . Te1 . 2.944(4) yes
Zr1 . Te2 . 2.935(4) yes
Zr1 . Te4 . 2.945(3) yes
Zr1 . Te5 . 2.977(5) yes
Zr1 . Te6 . 2.945(3) yes
Zr1 . Te8 . 2.918(4) yes
Zr1 . Te9 . 2.974(2) yes
Zr1 . Te26 . 2.999(2) yes
Zr2 . Te6 . 3.010(3) yes
Zr2 . Te7 . 2.9786(19) yes
Zr2 . Te8 . 2.987(3) yes
Zr2 . Te9 . 2.970(2) yes
Zr2 . Te10 . 2.934(2) yes
Zr2 . Te11 . 2.965(2) yes
Zr2 . Te13 . 2.969(3) yes
Zr2 . Te14 . 2.942(4) yes
Zr4 . Te18 . 2.913(3) yes
Zr4 . Te19 . 2.982(2) yes
Zr4 . Te21 . 2.941(4) yes
Zr4 . Te22 . 2.980(3) yes
Zr4 . Te23 . 2.958(5) yes
Zr4 . Te24 . 3.028(2) yes
Zr5 . Te2 . 2.999(4) yes
Zr5 . Te3 . 2.975(2) yes
Zr5 . Te4 . 2.994(3) yes
Zr5 . Te25 . 2.953(2) yes
Zr5 . Te26 . 2.941(2) yes
Te1 . Te2 . 2.8452(19) yes
Te1 . Te8 . 2.972(2) yes
Te2 . Te3 . 3.147(2) yes
Te3 . Te4 . 2.938(3) yes
Te4 . Te5 . 3.109(3) yes
Te5 . Te6 . 3.021(2) yes
Te6 . Te7 . 2.983(4) yes
Te7 . Te8 . 3.004(2) yes
Te9 . Te10 . 2.801(4) yes
Te10 . Te11 . 3.104(4) yes
Te11 . Te12 . 2.910(3) yes
Te12 . Te13 . 2.961(2) yes
Te12 . Te16 . 3.128(2) yes
Te16 . Te17 . 2.975(5) yes
Te16 . Te19 . 3.245(6) yes
Te14 . Te15 . 2.7519(18) yes
Te18 . Te19 . 2.897(5) yes
Te22 . Te23 . 2.889(2) yes
Te23 . Te24 . 2.893(3) yes
Te25 . Te26 . 2.795(3) yes
